data_4340729
loop_
_publ_author_name
'Abe, Tsukasa'
'Morimoto, Yuma'
'Tano, Tetsuro'
'Mieda, Kaoru'
'Sugimoto, Hideki'
'Fujieda, Nobutaka'
'Ogura, Takashi'
'Itoh, Shinobu'

_publ_section_title
;
 Geometric control of nuclearity in copper(i)/dioxygen chemistry.
;
_journal_issue 16
_journal_name_full 'Inorganic chemistry'
_journal_page_first 8786
_journal_page_last 8794
_journal_paper_doi 10.1021/ic501461n
_journal_volume 53
_journal_year 2014
_chemical_formula_moiety 'C20 H29 Cl2 Cu N3 O'
_chemical_formula_sum 'C20 H29 Cl2 Cu N3 O'
_chemical_formula_weight 461.92
_space_group_IT_number 2
_symmetry_cell_setting triclinic
_symmetry_Int_Tables_number 2
_symmetry_space_group_name_Hall '-P 1'
_symmetry_space_group_name_H-M 'P -1'
_atom_sites_solution_hydrogens geom
_atom_sites_solution_primary direct
_atom_sites_solution_secondary difmap
_cell_angle_alpha 97.4074(11)
_cell_angle_beta 91.2319(10)
_cell_angle_gamma 103.1567(10)
_cell_formula_units_Z 2
_cell_length_a 7.4178(3)
_cell_length_b 9.9823(4)
_cell_length_c 14.4429(6)
_cell_measurement_reflns_used 9672
_cell_measurement_temperature 103
_cell_measurement_theta_max 27.46
_cell_measurement_theta_min 3.10
_cell_volume 1031.25(7)
_computing_cell_refinement 'RAPID AUTO'
_computing_data_collection 'RAPID AUTO (Rigaku, ????)'
_computing_data_reduction 'RAPID AUTO'
_computing_molecular_graphics 'CrystalStructure 4.0'
_computing_publication_material 'CrystalStructure 4.0 (Rigaku, 2010)'
_computing_structure_refinement 'CRYSTALS (Carruthers, et al., 1999)'
_computing_structure_solution 'SIR2004 (Burla, et al., 2005)'
_diffrn_ambient_temperature 103
_diffrn_detector_area_resol_mean 10.000
_diffrn_measured_fraction_theta_full 0.993
_diffrn_measured_fraction_theta_max 0.993
_diffrn_measurement_device_type 'Rigaku R-AXIS RAPID'
_diffrn_measurement_method \w
_diffrn_radiation_type 'Mo K\a'
_diffrn_radiation_wavelength 0.71075
_diffrn_reflns_av_R_equivalents 0.0236
_diffrn_reflns_limit_h_max 9
_diffrn_reflns_limit_h_min -9
_diffrn_reflns_limit_k_max 12
_diffrn_reflns_limit_k_min -12
_diffrn_reflns_limit_l_max 18
_diffrn_reflns_limit_l_min -18
_diffrn_reflns_number 10205
_diffrn_reflns_theta_full 27.45
_diffrn_reflns_theta_max 27.46
_diffrn_standards_number 0
_exptl_absorpt_coefficient_mu 1.333
_exptl_absorpt_correction_T_max 0.766
_exptl_absorpt_correction_T_min 0.617
_exptl_absorpt_correction_type multi-scan
_exptl_absorpt_process_details 'ABSCOR (Rigaku, 1995)'
_exptl_crystal_colour green
_exptl_crystal_density_diffrn 1.487
_exptl_crystal_density_method 'not measured'
_exptl_crystal_description platelet
_exptl_crystal_F_000 482.00
_exptl_crystal_size_max 0.500
_exptl_crystal_size_mid 0.300
_exptl_crystal_size_min 0.200
_refine_diff_density_max 1.580
_refine_diff_density_min -0.473
_refine_ls_extinction_method none
_refine_ls_goodness_of_fit_ref 1.623
_refine_ls_hydrogen_treatment mixed
_refine_ls_number_parameters 276
_refine_ls_number_reflns 4681
_refine_ls_R_factor_gt 0.0411
_refine_ls_shift/su_max 0.000
_refine_ls_structure_factor_coef Fsqd
_refine_ls_weighting_details 'w = 1/[0.0010Fo^2^ + 1.0000\s(Fo^2^)]/(4Fo^2^)'
_refine_ls_weighting_scheme calc
_refine_ls_wR_factor_ref 0.1251
_reflns_number_gt 4490
_reflns_number_total 4681
_reflns_threshold_expression F^2^>2.0\s(F^2^)
_cod_data_source_file ic501461n_si_001.cif
_cod_data_source_block CuIIL7Cl2
_cod_depositor_comments 'Adding full bibliography for 4340728--4340732.cif.'
_cod_original_cell_volume 1031.24(7)
_cod_database_code 4340729

loop_
_symmetry_equiv_pos_site_id
_symmetry_equiv_pos_as_xyz
1 +X,+Y,+Z
2 -X,-Y,-Z

loop_
_atom_site_label
_atom_site_type_symbol
_atom_site_fract_x
_atom_site_fract_y
_atom_site_fract_z
_atom_site_U_iso_or_equiv
_atom_site_adp_type
_atom_site_occupancy
_atom_site_symmetry_multiplicity
_atom_site_calc_flag
_atom_site_refinement_flags
Cu1 Cu 0.12179(3) 0.17153(2) 0.256680(10) 0.01267(8) Uani 1.0 2 d .
Cl1 Cl -0.09631(6) 0.09925(4) 0.38275(3) 0.01880(12) Uani 1.0 2 d .
Cl2 Cl -0.02849(6) 0.23663(4) 0.13581(3) 0.01894(12) Uani 1.0 2 d .
O1 O 0.7986(2) 0.79488(17) 0.44264(11) 0.0267(4) Uani 1.0 2 d .
N1 N 0.1768(2) 0.36886(16) 0.32752(11) 0.0149(4) Uani 1.0 2 d .
N2 N 0.3720(2) 0.13489(16) 0.29281(11) 0.0190(4) Uani 1.0 2 d .
N3 N 0.0915(2) -0.03101(15) 0.19343(11) 0.0153(4) Uani 1.0 2 d .
C1 C 0.1623(3) -0.10371(18) 0.26522(13) 0.0177(5) Uani 1.0 2 d .
C2 C 0.3262(3) -0.0053(2) 0.32419(14) 0.0214(5) Uani 1.0 2 d .
C3 C 0.2065(3) -0.02704(19) 0.10972(13) 0.0183(5) Uani 1.0 2 d .
C4 C 0.4140(3) 0.0067(3) 0.13595(14) 0.0237(5) Uani 1.0 2 d .
C5 C 0.4840(3) 0.1341(2) 0.20781(13) 0.0224(5) Uani 1.0 2 d .
C6 C 0.4789(3) 0.2370(2) 0.36969(14) 0.0216(5) Uani 1.0 2 d .
C7 C 0.5115(3) 0.38655(19) 0.34830(13) 0.0172(4) Uani 1.0 2 d .
C8 C 0.3437(3) 0.44756(18) 0.36051(12) 0.0152(4) Uani 1.0 2 d .
C9 C 0.3637(3) 0.5834(2) 0.40490(13) 0.0196(5) Uani 1.0 2 d .
C10 C 0.2103(3) 0.63862(19) 0.41699(13) 0.0206(5) Uani 1.0 2 d .
C11 C 0.0384(3) 0.55764(19) 0.38243(14) 0.0217(5) Uani 1.0 2 d .
C12 C 0.0273(3) 0.42438(19) 0.33894(13) 0.0181(5) Uani 1.0 2 d .
C13 C -0.1062(3) -0.09823(18) 0.16458(13) 0.0176(5) Uani 1.0 2 d .
C14 C -0.1475(3) -0.25397(18) 0.12794(14) 0.0196(5) Uani 1.0 2 d .
C15 C -0.3533(3) -0.30752(17) 0.10576(13) 0.0168(4) Uani 1.0 2 d .
C16 C -0.4722(3) -0.35542(18) 0.17373(13) 0.0193(5) Uani 1.0 2 d .
C17 C -0.6611(3) -0.4046(2) 0.15284(14) 0.0212(5) Uani 1.0 2 d .
C18 C -0.7340(3) -0.40325(19) 0.06383(14) 0.0202(5) Uani 1.0 2 d .
C19 C -0.6184(3) -0.35361(19) -0.00424(13) 0.0202(5) Uani 1.0 2 d .
C20 C -0.4283(3) -0.30644(19) 0.01619(13) 0.0185(5) Uani 1.0 2 d .
H1 H 0.6114 0.4451 0.3896 0.0199 Uiso 1.0 2 calc R
H2 H 0.5452 0.3888 0.2839 0.0198 Uiso 1.0 2 calc R
H3 H 0.4806 0.6363 0.4265 0.0223 Uiso 1.0 2 calc R
H4 H 0.2215 0.7286 0.4469 0.0239 Uiso 1.0 2 calc R
H5 H -0.0678 0.5920 0.3888 0.0266 Uiso 1.0 2 calc R
H6 H -0.0879 0.3701 0.3160 0.0215 Uiso 1.0 2 calc R
H7 H -0.4241 -0.3553 0.2337 0.0229 Uiso 1.0 2 calc R
H8 H -0.7388 -0.4385 0.1984 0.0252 Uiso 1.0 2 calc R
H9 H -0.8607 -0.4355 0.0498 0.0231 Uiso 1.0 2 calc R
H10 H -0.6672 -0.3507 -0.0636 0.0241 Uiso 1.0 2 calc R
H11 H -0.3505 -0.2750 -0.0300 0.0215 Uiso 1.0 2 calc R
H12 H 0.0611 -0.1355 0.3045 0.0217 Uiso 1.0 2 calc R
H13 H 0.1999 -0.1833 0.2326 0.0224 Uiso 1.0 2 calc R
H14 H 0.4365 -0.0419 0.3185 0.0256 Uiso 1.0 2 calc R
H15 H 0.2975 0.0077 0.3895 0.0257 Uiso 1.0 2 calc R
H16 H 0.1710 -0.1175 0.0719 0.0213 Uiso 1.0 2 calc R
H17 H 0.1794 0.0430 0.0744 0.0210 Uiso 1.0 2 calc R
H18 H 0.4418 -0.0721 0.1614 0.0291 Uiso 1.0 2 calc R
H19 H 0.4805 0.0206 0.0796 0.0289 Uiso 1.0 2 calc R
H20 H 0.4775 0.2163 0.1798 0.0261 Uiso 1.0 2 calc R
H21 H 0.6114 0.1397 0.2280 0.0263 Uiso 1.0 2 calc R
H22 H 0.4091 0.2278 0.4254 0.0257 Uiso 1.0 2 calc R
H23 H 0.5970 0.2134 0.3796 0.0260 Uiso 1.0 2 calc R
H24 H -0.1778 -0.0849 0.2190 0.0205 Uiso 1.0 2 calc R
H25 H -0.1427 -0.0492 0.1162 0.0196 Uiso 1.0 2 calc R
H26 H -0.0819 -0.2689 0.0716 0.0231 Uiso 1.0 2 calc R
H27 H -0.1089 -0.3045 0.1749 0.0231 Uiso 1.0 2 calc R
H28 H 0.8957 0.8056 0.4532 0.0317 Uiso 1.0 2 calc R
H29 H 0.791(4) 0.852(3) 0.4256(17) 0.012(7) Uiso 1.0 2 d .

loop_
_atom_site_aniso_label
_atom_site_aniso_U_11
_atom_site_aniso_U_22
_atom_site_aniso_U_33
_atom_site_aniso_U_12
_atom_site_aniso_U_13
_atom_site_aniso_U_23
Cu1 0.00937(16) 0.01315(16) 0.01479(16) 0.00337(10) -0.00027(10) -0.00188(10)
Cl1 0.0184(3) 0.0188(3) 0.0201(3) 0.00593(17) 0.00643(18) 0.00214(17)
Cl2 0.0174(3) 0.0202(3) 0.0195(3) 0.00482(17) -0.00322(18) 0.00373(17)
O1 0.0252(8) 0.0201(8) 0.0317(8) 0.0007(7) 0.0008(7) 0.0007(7)
N1 0.0124(7) 0.0149(7) 0.0168(7) 0.0032(6) 0.0019(6) -0.0005(6)
N2 0.0132(7) 0.0193(8) 0.0231(8) 0.0039(6) 0.0000(7) -0.0022(7)
N3 0.0113(7) 0.0163(8) 0.0176(7) 0.0043(6) 0.0016(6) -0.0024(6)
C1 0.0161(8) 0.0178(9) 0.0207(9) 0.0077(7) 0.0030(8) 0.0009(7)
C2 0.0206(9) 0.0243(10) 0.0201(9) 0.0054(8) 0.0023(8) 0.0053(8)
C3 0.0170(9) 0.0175(9) 0.0187(9) 0.0034(7) 0.0026(8) -0.0034(7)
C4 0.0191(9) 0.0332(11) 0.0189(9) 0.0063(8) 0.0046(8) 0.0029(8)
C5 0.0168(9) 0.0289(10) 0.0193(9) 0.0034(8) 0.0005(8) -0.0010(8)
C6 0.0172(9) 0.0262(10) 0.0211(9) 0.0060(8) -0.0006(8) 0.0010(8)
C7 0.0105(8) 0.0197(9) 0.0186(9) 0.0010(7) -0.0025(7) -0.0026(7)
C8 0.0147(8) 0.0159(8) 0.0128(8) 0.0002(7) 0.0004(7) 0.0000(7)
C9 0.0210(9) 0.0186(9) 0.0160(8) 0.0008(7) -0.0004(8) -0.0021(7)
C10 0.0275(10) 0.0157(9) 0.0172(9) 0.0045(8) 0.0027(8) -0.0026(7)
C11 0.0217(10) 0.0199(9) 0.0243(10) 0.0080(8) 0.0046(8) 0.0001(8)
C12 0.0128(8) 0.0185(9) 0.0225(9) 0.0033(7) 0.0032(8) 0.0015(7)
C13 0.0114(8) 0.0166(9) 0.0225(9) 0.0020(7) -0.0004(7) -0.0034(7)
C14 0.0150(9) 0.0150(9) 0.0271(10) 0.0031(7) 0.0000(8) -0.0023(7)
C15 0.0156(8) 0.0110(8) 0.0223(9) 0.0031(7) 0.0001(8) -0.0031(7)
C16 0.0219(9) 0.0169(9) 0.0182(9) 0.0052(7) -0.0013(8) -0.0013(7)
C17 0.0193(9) 0.0197(9) 0.0237(10) 0.0031(7) 0.0072(8) 0.0014(7)
C18 0.0136(8) 0.0179(9) 0.0264(10) 0.0026(7) -0.0026(8) -0.0042(7)
C19 0.0216(10) 0.0187(9) 0.0193(9) 0.0063(8) -0.0033(8) -0.0030(7)
C20 0.0192(9) 0.0168(9) 0.0183(9) 0.0031(7) 0.0029(8) -0.0005(7)

loop_
_atom_type_symbol
_atom_type_description
_atom_type_scat_dispersion_real
_atom_type_scat_dispersion_imag
_atom_type_scat_source
C C 0.003 0.002
;
International Tables for Crystallography
(1992, Vol. C, Tables 4.2.6.8 and 6.1.1.4)
;
H H 0.000 0.000
;
International Tables for Crystallography
(1992, Vol. C, Table 6.1.1.4)
;
Cl Cl 0.148 0.159
;
International Tables for Crystallography
(1992, Vol. C, Tables 4.2.6.8 and 6.1.1.4)
;
Cu Cu 0.320 1.265
;
International Tables for Crystallography
(1992, Vol. C, Tables 4.2.6.8 and 6.1.1.4)
;
N N 0.006 0.003
;
International Tables for Crystallography
(1992, Vol. C, Tables 4.2.6.8 and 6.1.1.4)
;
O O 0.011 0.006
;
International Tables for Crystallography
(1992, Vol. C, Tables 4.2.6.8 and 6.1.1.4)
;

loop_
_geom_angle_atom_site_label_1
_geom_angle_atom_site_label_2
_geom_angle_atom_site_label_3
_geom_angle
_geom_angle_publ_flag
Cl1 Cu1 Cl2 111.471(18) yes
Cl1 Cu1 N1 87.49(5) yes
Cl1 Cu1 N2 107.35(5) yes
Cl1 Cu1 N3 92.81(5) yes
Cl2 Cu1 N1 91.51(5) yes
Cl2 Cu1 N2 140.87(5) yes
Cl2 Cu1 N3 94.32(5) yes
N1 Cu1 N2 94.91(6) yes
N1 Cu1 N3 173.60(7) yes
N2 Cu1 N3 78.90(6) yes
Cu1 N1 C8 126.94(14) yes
Cu1 N1 C12 114.83(11) yes
C8 N1 C12 118.21(16) yes
Cu1 N2 C2 104.84(11) yes
Cu1 N2 C5 108.28(12) yes
Cu1 N2 C6 114.25(13) yes
C2 N2 C5 111.02(16) yes
C2 N2 C6 108.94(16) yes
C5 N2 C6 109.44(14) yes
Cu1 N3 C1 105.17(10) yes
Cu1 N3 C3 107.47(11) yes
Cu1 N3 C13 111.65(12) yes
C1 N3 C3 111.68(15) yes
C1 N3 C13 110.77(14) yes
C3 N3 C13 110.00(14) yes
N3 C1 C2 110.51(15) yes
N2 C2 C1 111.67(17) yes
N3 C3 C4 112.48(15) yes
C3 C4 C5 115.27(18) yes
N2 C5 C4 113.18(15) yes
N2 C6 C7 112.55(17) yes
C6 C7 C8 113.61(15) yes
N1 C8 C7 118.67(16) yes
N1 C8 C9 121.39(18) yes
C7 C8 C9 119.94(15) yes
C8 C9 C10 119.97(17) yes
C9 C10 C11 118.58(17) yes
C10 C11 C12 118.80(19) yes
N1 C12 C11 123.03(16) yes
N3 C13 C14 115.85(16) yes
C13 C14 C15 109.42(16) yes
C14 C15 C16 121.16(17) yes
C14 C15 C20 120.05(17) yes
C16 C15 C20 118.77(17) yes
C15 C16 C17 120.85(18) yes
C16 C17 C18 119.91(18) yes
C17 C18 C19 120.06(17) yes
C18 C19 C20 120.08(18) yes
C15 C20 C19 120.30(18) yes
H28 O1 H29 103.637 no
N3 C1 H12 107.874 no
N3 C1 H13 107.568 no
C2 C1 H12 110.538 no
C2 C1 H13 110.853 no
H12 C1 H13 109.398 no
N2 C2 H14 107.107 no
N2 C2 H15 107.377 no
C1 C2 H14 110.436 no
C1 C2 H15 110.742 no
H14 C2 H15 109.386 no
N3 C3 H16 107.834 no
N3 C3 H17 108.307 no
C4 C3 H16 109.344 no
C4 C3 H17 109.343 no
H16 C3 H17 109.484 no
C3 C4 H18 108.105 no
C3 C4 H19 108.196 no
C5 C4 H18 107.518 no
C5 C4 H19 108.162 no
H18 C4 H19 109.499 no
N2 C5 H20 107.226 no
N2 C5 H21 107.906 no
C4 C5 H20 108.946 no
C4 C5 H21 110.028 no
H20 C5 H21 109.468 no
N2 C6 H22 107.474 no
N2 C6 H23 107.979 no
C7 C6 H22 109.560 no
C7 C6 H23 109.752 no
H22 C6 H23 109.453 no
C6 C7 H1 109.396 no
C6 C7 H2 108.944 no
C8 C7 H1 107.744 no
C8 C7 H2 107.605 no
H1 C7 H2 109.474 no
C8 C9 H3 119.975 no
C10 C9 H3 120.055 no
C9 C10 H4 120.890 no
C11 C10 H4 120.524 no
C10 C11 H5 120.818 no
C12 C11 H5 120.377 no
N1 C12 H6 118.195 no
C11 C12 H6 118.770 no
N3 C13 H24 106.902 no
N3 C13 H25 106.980 no
C14 C13 H24 108.533 no
C14 C13 H25 108.991 no
H24 C13 H25 109.449 no
C13 C14 H26 109.715 no
C13 C14 H27 110.127 no
C15 C14 H26 109.150 no
C15 C14 H27 108.924 no
H26 C14 H27 109.485 no
C15 C16 H7 119.475 no
C17 C16 H7 119.670 no
C16 C17 H8 120.069 no
C18 C17 H8 120.017 no
C17 C18 H9 120.039 no
C19 C18 H9 119.900 no
C18 C19 H10 120.252 no
C20 C19 H10 119.665 no
C15 C20 H11 119.708 no
C19 C20 H11 119.988 no

loop_
_geom_bond_atom_site_label_1
_geom_bond_atom_site_label_2
_geom_bond_distance
_geom_bond_publ_flag
Cu1 Cl1 2.5273(5) yes
Cu1 Cl2 2.2915(5) yes
Cu1 N1 2.0469(15) yes
Cu1 N2 2.0416(17) yes
Cu1 N3 2.0690(15) yes
N1 C8 1.346(2) yes
N1 C12 1.352(3) yes
N2 C2 1.494(3) yes
N2 C5 1.497(3) yes
N2 C6 1.484(3) yes
N3 C1 1.490(3) yes
N3 C3 1.494(3) yes
N3 C13 1.493(3) yes
C1 C2 1.538(3) yes
C3 C4 1.528(3) yes
C4 C5 1.517(3) yes
C6 C7 1.530(3) yes
C7 C8 1.509(3) yes
C8 C9 1.397(3) yes
C9 C10 1.378(3) yes
C10 C11 1.389(3) yes
C11 C12 1.380(3) yes
C13 C14 1.535(3) yes
C14 C15 1.511(3) yes
C15 C16 1.391(3) yes
C15 C20 1.399(3) yes
C16 C17 1.388(3) yes
C17 C18 1.387(3) yes
C18 C19 1.384(3) yes
C19 C20 1.393(3) yes
O1 H28 0.713 no
O1 H29 0.66(3) no
C1 H12 0.970 no
C1 H13 0.970 no
C2 H14 0.970 no
C2 H15 0.970 no
C3 H16 0.970 no
C3 H17 0.970 no
C4 H18 0.970 no
C4 H19 0.970 no
C5 H20 0.970 no
C5 H21 0.970 no
C6 H22 0.970 no
C6 H23 0.970 no
C7 H1 0.970 no
C7 H2 0.970 no
C9 H3 0.930 no
C10 H4 0.930 no
C11 H5 0.930 no
C12 H6 0.930 no
C13 H24 0.970 no
C13 H25 0.970 no
C14 H26 0.970 no
C14 H27 0.970 no
C16 H7 0.930 no
C17 H8 0.930 no
C18 H9 0.930 no
C19 H10 0.930 no
C20 H11 0.930 no

loop_
_geom_contact_atom_site_label_1
_geom_contact_atom_site_label_2
_geom_contact_distance
_geom_contact_publ_flag
_geom_contact_site_symmetry_2
Cu1 C4 3.390(3) no .
Cu1 C7 3.3155(16) no .
Cl1 C1 3.419(2) no .
Cl1 C12 3.313(2) no .
Cl1 C13 3.4847(19) no .
Cl2 C3 3.459(2) no .
Cl2 C12 3.2354(18) no .
Cl2 C13 3.3421(19) no .
N1 C6 2.936(3) no .
N1 C10 2.787(3) no .
N2 C3 2.995(3) no .
N2 C8 3.204(3) no .
N3 C5 2.990(3) no .
C1 C4 2.816(3) no .
C1 C5 3.168(3) no .
C1 C14 2.988(3) no .
C2 C3 3.170(3) no .
C2 C4 2.820(3) no .
C3 C14 3.094(3) no .
C5 C7 2.990(3) no .
C8 C11 2.740(3) no .
C9 C12 2.713(3) no .
C13 C16 3.303(3) no .
C13 C20 3.316(3) no .
C15 C18 2.793(3) no .
C16 C19 2.772(3) no .
C17 C20 2.777(3) no .
Cl1 O1 3.1962(18) no 1_445
Cl1 O1 3.2193(16) no 2_666
O1 Cl1 3.1962(18) no 1_665
O1 Cl1 3.2193(16) no 2_666
O1 C6 3.442(3) no 2_666
O1 C9 3.419(3) no .
O1 C11 3.314(3) no 1_655
C6 O1 3.442(3) no 2_666
C6 C9 3.543(3) no 2_666
C8 C17 3.512(3) no 1_665
C9 O1 3.419(3) no .
C9 C6 3.543(3) no 2_666
C11 O1 3.314(3) no 1_455
C15 C19 3.467(3) no 2_445
C17 C8 3.512(3) no 1_445
C18 C20 3.459(3) no 2_445
C19 C15 3.467(3) no 2_445
C19 C20 3.472(3) no 2_445
C20 C18 3.459(3) no 2_445
C20 C19 3.472(3) no 2_445
Cu1 H2 3.3687 no .
Cu1 H6 2.8470 no .
Cu1 H12 3.1624 no .
Cu1 H15 3.1183 no .
Cu1 H17 2.8615 no .
Cu1 H20 2.8479 no .
Cu1 H22 3.1108 no .
Cu1 H24 2.9641 no .
Cu1 H25 3.0864 no .
Cl1 H6 2.9738 no .
Cl1 H12 2.9582 no .
Cl1 H15 3.2563 no .
Cl1 H24 2.7658 no .
Cl2 H6 2.8568 no .
Cl2 H17 2.8062 no .
Cl2 H24 3.5219 no .
Cl2 H25 2.7603 no .
N1 H1 3.2190 no .
N1 H2 2.7862 no .
N1 H3 3.2231 no .
N1 H5 3.2310 no .
N1 H20 3.5721 no .
N1 H22 2.9100 no .
N2 H1 3.3120 no .
N2 H2 2.5885 no .
N2 H12 3.1512 no .
N2 H13 3.1412 no .
N2 H17 3.3615 no .
N2 H18 2.7675 no .
N2 H19 3.3247 no .
N3 H14 3.1304 no .
N3 H15 3.1246 no .
N3 H18 2.7610 no .
N3 H19 3.3229 no .
N3 H20 3.3558 no .
N3 H26 2.7976 no .
N3 H27 2.7711 no .
C1 H16 2.7809 no .
C1 H17 3.2754 no .
C1 H18 2.5704 no .
C1 H24 2.6497 no .
C1 H25 3.2704 no .
C1 H26 3.3251 no .
C1 H27 2.6724 no .
C2 H18 2.5793 no .
C2 H20 3.2648 no .
C2 H21 2.7841 no .
C2 H22 2.5220 no .
C2 H23 2.6313 no .
C3 H12 3.2602 no .
C3 H13 2.5033 no .
C3 H14 3.4687 no .
C3 H20 2.8323 no .
C3 H21 3.3885 no .
C3 H24 3.2601 no .
C3 H25 2.5532 no .
C3 H26 2.8219 no .
C3 H27 3.4414 no .
C4 H13 2.7337 no .
C4 H14 2.7494 no .
C5 H2 2.5709 no .
C5 H13 3.4489 no .
C5 H14 2.4968 no .
C5 H15 3.2570 no .
C5 H16 3.3809 no .
C5 H17 2.8415 no .
C5 H22 3.2584 no .
C5 H23 2.5667 no .
C6 H14 2.7308 no .
C6 H15 2.4324 no .
C6 H20 2.7231 no .
C6 H21 2.4709 no .
C7 H3 2.6628 no .
C7 H20 2.7543 no .
C7 H21 3.0697 no .
C8 H4 3.2485 no .
C8 H6 3.1492 no .
C8 H20 3.5675 no .
C8 H22 2.6316 no .
C8 H23 3.3493 no .
C9 H1 2.5347 no .
C9 H2 3.0089 no .
C9 H5 3.2262 no .
C10 H6 3.2189 no .
C11 H3 3.2233 no .
C12 H4 3.2279 no .
C13 H7 3.3394 no .
C13 H11 3.3676 no .
C13 H12 2.4609 no .
C13 H13 2.7993 no .
C13 H16 2.5079 no .
C13 H17 2.7208 no .
C14 H7 2.6749 no .
C14 H11 2.6644 no .
C14 H12 2.9179 no .
C14 H13 2.8552 no .
C14 H16 2.6451 no .
C14 H17 3.5585 no .
C15 H8 3.2540 no .
C15 H10 3.2583 no .
C15 H24 2.6387 no .
C15 H25 2.6776 no .
C16 H9 3.2413 no .
C16 H11 3.2420 no .
C16 H24 3.0476 no .
C16 H26 3.2680 no .
C16 H27 2.6256 no .
C17 H10 3.2405 no .
C18 H7 3.2388 no .
C18 H11 3.2441 no .
C19 H8 3.2389 no .
C20 H7 3.2417 no .
C20 H9 3.2450 no .
C20 H25 3.0994 no .
C20 H26 2.6036 no .
C20 H27 3.2559 no .
H1 H3 2.3400 no .
H1 H20 3.5268 no .
H1 H21 3.5924 no .
H1 H22 2.4631 no .
H1 H23 2.2765 no .
H2 H3 3.1376 no .
H2 H20 2.0939 no .
H2 H21 2.6708 no .
H2 H22 2.8251 no .
H2 H23 2.4566 no .
H3 H4 2.3214 no .
H4 H5 2.3374 no .
H5 H6 2.2976 no .
H7 H8 2.3143 no .
H7 H24 2.9309 no .
H7 H26 3.5288 no .
H7 H27 2.4703 no .
H8 H9 2.3174 no .
H9 H10 2.3162 no .
H10 H11 2.3186 no .
H11 H25 2.9945 no .
H11 H26 2.4332 no .
H11 H27 3.5057 no .
H12 H14 2.7216 no .
H12 H15 2.2218 no .
H12 H16 3.4912 no .
H12 H18 3.5242 no .
H12 H24 2.3227 no .
H12 H25 3.3820 no .
H12 H26 3.5020 no .
H12 H27 2.4607 no .
H13 H14 2.2219 no .
H13 H15 2.7346 no .
H13 H16 2.5102 no .
H13 H17 3.4376 no .
H13 H18 2.2309 no .
H13 H19 3.5758 no .
H13 H24 3.1831 no .
H13 H26 2.9956 no .
H13 H27 2.4084 no .
H14 H18 2.2523 no .
H14 H19 3.5933 no .
H14 H20 3.4273 no .
H14 H21 2.5081 no .
H14 H22 2.9773 no .
H14 H23 2.5854 no .
H15 H18 3.5351 no .
H15 H21 3.4969 no .
H15 H22 2.1544 no .
H15 H23 2.6806 no .
H16 H18 2.2878 no .
H16 H19 2.3854 no .
H16 H24 3.4290 no .
H16 H25 2.6386 no .
H16 H26 2.1243 no .
H16 H27 3.0155 no .
H17 H18 2.8239 no .
H17 H19 2.2959 no .
H17 H20 2.7635 no .
H17 H24 3.5208 no .
H17 H25 2.4742 no .
H17 H26 3.2660 no .
H18 H20 2.8074 no .
H18 H21 2.2784 no .
H19 H20 2.2817 no .
H19 H21 2.3833 no .
H20 H22 3.5856 no .
H20 H23 3.0064 no .
H21 H22 3.3609 no .
H21 H23 2.2312 no .
H24 H26 2.8402 no .
H24 H27 2.3739 no .
H25 H26 2.3511 no .
H25 H27 2.8480 no .
Cl1 H4 3.0986 no 2_566
Cl1 H14 3.4872 no 1_455
Cl1 H21 3.2065 no 1_455
Cl1 H23 2.7682 no 1_455
Cl1 H28 3.2127 no 1_445
Cl1 H28 2.7124 no 2_666
Cl1 H29 2.58(3) no 1_445
Cl1 H29 3.45(3) no 2_666
Cl2 H8 3.4557 no 1_665
Cl2 H10 2.9753 no 2_455
Cl2 H11 3.1984 no 2_555
Cl2 H16 3.1468 no 2_555
Cl2 H21 3.0253 no 1_455
Cl2 H26 3.1589 no 2_555
O1 H1 3.4301 no .
O1 H3 2.5113 no .
O1 H4 3.3506 no 1_655
O1 H5 2.4953 no 1_655
O1 H7 3.4018 no 1_665
O1 H12 2.8577 no 1_665
O1 H15 3.1232 no 2_666
O1 H22 2.4765 no 2_666
O1 H24 3.5824 no 1_665
N1 H8 2.8273 no 1_665
C1 H4 3.3615 no 1_545
C1 H8 3.5990 no 1_655
C1 H28 3.4854 no 1_445
C2 H4 3.3373 no 1_545
C3 H11 3.3224 no 2_555
C3 H25 3.4915 no 2_555
C4 H11 3.3673 no 2_555
C4 H19 3.2184 no 2_655
C4 H24 3.5813 no 1_655
C4 H25 3.4699 no 1_655
C5 H10 3.2867 no 2_555
C5 H11 3.3180 no 2_555
C6 H3 3.0308 no 2_666
C6 H4 3.3523 no 2_666
C6 H6 3.3348 no 1_655
C7 H3 3.2904 no 2_666
C7 H5 3.3144 no 1_655
C7 H6 3.0557 no 1_655
C7 H7 3.1903 no 1_665
C8 H3 3.5856 no 2_666
C8 H7 3.1168 no 1_665
C8 H8 2.8442 no 1_665
C9 H1 3.0232 no 2_666
C9 H7 3.0138 no 1_665
C9 H8 3.0294 no 1_665
C9 H22 3.0957 no 2_666
C9 H23 3.4570 no 2_666
C10 H1 3.3457 no 2_666
C10 H8 3.2026 no 1_665
C10 H12 3.3097 no 1_565
C10 H13 3.3963 no 1_565
C10 H22 3.4866 no 2_666
C10 H23 3.2549 no 2_666
C10 H28 3.1775 no 1_455
C11 H1 3.1188 no 1_455
C11 H8 3.1596 no 1_665
C11 H12 3.3680 no 1_565
C11 H13 3.5989 no 1_565
C11 H28 2.9797 no 1_455
C12 H1 3.2315 no 1_455
C12 H2 3.5742 no 1_455
C12 H8 2.9648 no 1_665
C12 H23 3.5084 no 1_455
C13 H18 3.4214 no 1_455
C13 H21 3.5574 no 1_455
C14 H9 3.2271 no 1_655
C15 H10 3.4266 no 2_445
C15 H18 3.1092 no 1_455
C16 H2 3.2023 no 1_445
C16 H10 3.5294 no 2_445
C16 H13 3.3477 no 1_455
C16 H18 3.0631 no 1_455
C17 H2 3.5352 no 1_445
C17 H11 3.4723 no 2_445
C17 H13 2.7750 no 1_455
C17 H18 3.2169 no 1_455
C18 H9 3.3509 no 2_345
C18 H11 3.3872 no 2_445
C18 H13 3.1882 no 1_455
C18 H16 3.0792 no 1_455
C18 H18 3.3720 no 1_455
C18 H26 3.1653 no 1_455
C18 H26 3.5495 no 2_445
C18 H27 3.5086 no 1_455
C19 H16 3.2073 no 1_455
C19 H18 3.3863 no 1_455
C19 H19 3.5659 no 2_555
C19 H20 3.1240 no 2_555
C20 H17 3.2891 no 2_555
C20 H18 3.2626 no 1_455
C20 H19 3.4945 no 1_455
C20 H19 3.4212 no 2_555
C20 H20 3.1174 no 2_555
H1 O1 3.4301 no .
H1 C9 3.0232 no 2_666
H1 C10 3.3457 no 2_666
H1 C11 3.1188 no 1_655
H1 C12 3.2315 no 1_655
H1 H3 2.9263 no 2_666
H1 H4 3.4673 no 2_666
H1 H5 2.4958 no 1_655
H1 H6 2.7059 no 1_655
H1 H7 3.2371 no 1_665
H2 C12 3.5742 no 1_655
H2 C16 3.2023 no 1_665
H2 C17 3.5352 no 1_665
H2 H5 3.3198 no 1_655
H2 H6 2.8028 no 1_655
H2 H7 2.7053 no 1_665
H2 H8 3.3198 no 1_665
H2 H10 3.3253 no 2_555
H3 O1 2.5113 no .
H3 C6 3.0308 no 2_666
H3 C7 3.2904 no 2_666
H3 C8 3.5856 no 2_666
H3 H1 2.9263 no 2_666
H3 H5 3.5219 no 1_655
H3 H7 2.8938 no 1_665
H3 H8 3.5545 no 1_665
H3 H22 2.3991 no 2_666
H3 H23 3.1312 no 2_666
H3 H28 3.1462 no .
H3 H29 2.7754 no .
H4 Cl1 3.0986 no 2_566
H4 O1 3.3506 no 1_455
H4 C1 3.3615 no 1_565
H4 C2 3.3373 no 1_565
H4 C6 3.3523 no 2_666
H4 H1 3.4673 no 2_666
H4 H12 2.9729 no 1_565
H4 H13 3.3357 no 1_565
H4 H14 3.2853 no 1_565
H4 H15 2.9441 no 1_565
H4 H22 3.1828 no 2_666
H4 H23 2.7479 no 2_666
H4 H28 2.6974 no 1_455
H5 O1 2.4953 no 1_455
H5 C7 3.3144 no 1_455
H5 H1 2.4958 no 1_455
H5 H2 3.3198 no 1_455
H5 H3 3.5219 no 1_455
H5 H7 3.5996 no 1_565
H5 H12 3.0854 no 1_565
H5 H27 3.4109 no 1_565
H5 H28 2.2904 no 1_455
H5 H29 3.0046 no 1_455
H6 C6 3.3348 no 1_455
H6 C7 3.0557 no 1_455
H6 H1 2.7059 no 1_455
H6 H2 2.8028 no 1_455
H6 H8 3.4660 no 1_665
H6 H21 2.9440 no 1_455
H6 H23 2.7485 no 1_455
H7 O1 3.4018 no 1_445
H7 C7 3.1903 no 1_445
H7 C8 3.1168 no 1_445
H7 C9 3.0138 no 1_445
H7 H1 3.2371 no 1_445
H7 H2 2.7053 no 1_445
H7 H3 2.8938 no 1_445
H7 H5 3.5996 no 1_545
H7 H13 3.5941 no 1_455
H7 H14 3.5913 no 1_455
H7 H18 3.4745 no 1_455
H7 H29 3.3689 no 1_445
H8 Cl2 3.4557 no 1_445
H8 N1 2.8273 no 1_445
H8 C1 3.5990 no 1_455
H8 C8 2.8442 no 1_445
H8 C9 3.0294 no 1_445
H8 C10 3.2026 no 1_445
H8 C11 3.1596 no 1_445
H8 C12 2.9648 no 1_445
H8 H2 3.3198 no 1_445
H8 H3 3.5545 no 1_445
H8 H6 3.4660 no 1_445
H8 H13 2.6747 no 1_455
H8 H27 3.3455 no 1_455
H9 C14 3.2271 no 1_455
H9 C18 3.3509 no 2_345
H9 H9 2.4869 no 2_345
H9 H11 3.5713 no 2_445
H9 H13 3.3510 no 1_455
H9 H16 3.1036 no 1_455
H9 H26 2.5858 no 1_455
H9 H26 3.1660 no 2_445
H9 H27 2.9988 no 1_455
H10 Cl2 2.9753 no 2_455
H10 C5 3.2867 no 2_555
H10 C15 3.4266 no 2_445
H10 C16 3.5294 no 2_445
H10 H2 3.3253 no 2_555
H10 H16 3.2992 no 1_455
H10 H19 3.3110 no 2_555
H10 H20 2.5339 no 2_555
H10 H21 3.3436 no 2_555
H11 Cl2 3.1984 no 2_555
H11 C3 3.3224 no 2_555
H11 C4 3.3673 no 2_555
H11 C5 3.3180 no 2_555
H11 C17 3.4723 no 2_445
H11 C18 3.3872 no 2_445
H11 H9 3.5713 no 2_445
H11 H17 2.5428 no 2_555
H11 H19 3.0737 no 2_555
H11 H20 2.5305 no 2_555
H12 O1 2.8577 no 1_445
H12 C10 3.3097 no 1_545
H12 C11 3.3680 no 1_545
H12 H4 2.9729 no 1_545
H12 H5 3.0854 no 1_545
H12 H28 2.5642 no 1_445
H12 H29 2.6797 no 1_445
H13 C10 3.3963 no 1_545
H13 C11 3.5989 no 1_545
H13 C16 3.3477 no 1_655
H13 C17 2.7750 no 1_655
H13 C18 3.1882 no 1_655
H13 H4 3.3357 no 1_545
H13 H7 3.5941 no 1_655
H13 H8 2.6747 no 1_655
H13 H9 3.3510 no 1_655
H14 Cl1 3.4872 no 1_655
H14 H4 3.2853 no 1_545
H14 H7 3.5913 no 1_655
H14 H24 3.3183 no 1_655
H14 H29 3.4569 no 1_545
H15 O1 3.1232 no 2_666
H15 H4 2.9441 no 1_545
H15 H28 3.4141 no 1_445
H15 H28 3.3099 no 2_666
H15 H29 3.0083 no 2_666
H16 Cl2 3.1468 no 2_555
H16 C18 3.0792 no 1_655
H16 C19 3.2073 no 1_655
H16 H9 3.1036 no 1_655
H16 H10 3.2992 no 1_655
H16 H17 3.5804 no 2_555
H16 H19 3.4715 no 2_655
H16 H25 3.3901 no 2_555
H17 C20 3.2891 no 2_555
H17 H11 2.5428 no 2_555
H17 H16 3.5804 no 2_555
H17 H17 3.2667 no 2_555
H17 H19 3.5096 no 2_655
H17 H25 2.7706 no 2_555
H17 H26 3.4576 no 2_555
H18 C13 3.4214 no 1_655
H18 C15 3.1092 no 1_655
H18 C16 3.0631 no 1_655
H18 C17 3.2169 no 1_655
H18 C18 3.3720 no 1_655
H18 C19 3.3863 no 1_655
H18 C20 3.2626 no 1_655
H18 H7 3.4745 no 1_655
H18 H24 2.9595 no 1_655
H18 H25 3.1275 no 1_655
H19 C4 3.2184 no 2_655
H19 C19 3.5659 no 2_555
H19 C20 3.4945 no 1_655
H19 C20 3.4212 no 2_555
H19 H10 3.3110 no 2_555
H19 H11 3.0737 no 2_555
H19 H16 3.4715 no 2_655
H19 H17 3.5096 no 2_655
H19 H19 2.3182 no 2_655
H19 H25 3.0815 no 1_655
H20 C19 3.1240 no 2_555
H20 C20 3.1174 no 2_555
H20 H10 2.5339 no 2_555
H20 H11 2.5305 no 2_555
H21 Cl1 3.2065 no 1_655
H21 Cl2 3.0253 no 1_655
H21 C13 3.5574 no 1_655
H21 H6 2.9440 no 1_655
H21 H10 3.3436 no 2_555
H21 H24 3.0027 no 1_655
H21 H25 3.2244 no 1_655
H22 O1 2.4765 no 2_666
H22 C9 3.0957 no 2_666
H22 C10 3.4866 no 2_666
H22 H3 2.3991 no 2_666
H22 H4 3.1828 no 2_666
H22 H28 2.8763 no 2_666
H22 H29 2.7405 no 2_666
H23 Cl1 2.7682 no 1_655
H23 C9 3.4570 no 2_666
H23 C10 3.2549 no 2_666
H23 C12 3.5084 no 1_655
H23 H3 3.1312 no 2_666
H23 H4 2.7479 no 2_666
H23 H6 2.7485 no 1_655
H24 O1 3.5824 no 1_445
H24 C4 3.5813 no 1_455
H24 H14 3.3183 no 1_455
H24 H18 2.9595 no 1_455
H24 H21 3.0027 no 1_455
H24 H29 3.1309 no 1_445
H25 C3 3.4915 no 2_555
H25 C4 3.4699 no 1_455
H25 H16 3.3901 no 2_555
H25 H17 2.7706 no 2_555
H25 H18 3.1275 no 1_455
H25 H19 3.0815 no 1_455
H25 H21 3.2244 no 1_455
H26 Cl2 3.1589 no 2_555
H26 C18 3.1653 no 1_655
H26 C18 3.5495 no 2_445
H26 H9 2.5858 no 1_655
H26 H9 3.1660 no 2_445
H26 H17 3.4576 no 2_555
H27 C18 3.5086 no 1_655
H27 H5 3.4109 no 1_545
H27 H8 3.3455 no 1_655
H27 H9 2.9988 no 1_655
H28 Cl1 3.2127 no 1_665
H28 Cl1 2.7124 no 2_666
H28 C1 3.4854 no 1_665
H28 C10 3.1775 no 1_655
H28 C11 2.9797 no 1_655
H28 H3 3.1462 no .
H28 H4 2.6974 no 1_655
H28 H5 2.2904 no 1_655
H28 H12 2.5642 no 1_665
H28 H15 3.4141 no 1_665
H28 H15 3.3099 no 2_666
H28 H22 2.8763 no 2_666
H29 Cl1 2.58(3) no 1_665
H29 Cl1 3.45(3) no 2_666
H29 H3 2.7754 no .
H29 H5 3.0046 no 1_655
H29 H7 3.3689 no 1_665
H29 H12 2.6797 no 1_665
H29 H14 3.4569 no 1_565
H29 H15 3.0083 no 2_666
H29 H22 2.7405 no 2_666
H29 H24 3.1309 no 1_665

loop_
_geom_hbond_atom_site_label_D
_geom_hbond_atom_site_label_H
_geom_hbond_atom_site_label_A
_geom_hbond_site_symmetry_A
_geom_hbond_distance_DA
_geom_hbond_distance_DH
_geom_hbond_distance_HA
_geom_hbond_angle_DHA
_geom_hbond_publ_flag
O1 H28 Cl1 2_666 3.2193(16) 0.713 2.712 130.2 no
O1 H29 Cl1 1_665 3.1962(18) 0.664 2.58(3) 156(3) no

loop_
_geom_torsion_atom_site_label_1
_geom_torsion_atom_site_label_2
_geom_torsion_atom_site_label_3
_geom_torsion_atom_site_label_4
_geom_torsion
_geom_torsion_publ_flag
Cl1 Cu1 N1 C8 122.78(13) no
Cl1 Cu1 N1 C12 -59.17(10) no
Cl1 Cu1 N2 C2 44.10(9) no
Cl1 Cu1 N2 C5 162.68(7) no
Cl1 Cu1 N2 C6 -75.09(10) no
Cl1 Cu1 N3 C1 -61.87(8) no
Cl1 Cu1 N3 C3 179.02(8) no
Cl1 Cu1 N3 C13 58.31(9) no
Cl2 Cu1 N1 C8 -125.79(13) no
Cl2 Cu1 N1 C12 52.26(10) no
Cl2 Cu1 N2 C2 -128.52(7) no
Cl2 Cu1 N2 C5 -9.94(13) no
Cl2 Cu1 N2 C6 112.29(9) no
Cl2 Cu1 N3 C1 -173.66(7) no
Cl2 Cu1 N3 C3 67.23(8) no
Cl2 Cu1 N3 C13 -53.48(9) no
N1 Cu1 N2 C2 133.00(9) no
N1 Cu1 N2 C5 -108.42(9) no
N1 Cu1 N2 C6 13.81(11) no
N2 Cu1 N1 C8 15.57(14) no
N2 Cu1 N1 C12 -166.38(11) no
N2 Cu1 N3 C1 45.27(8) no
N2 Cu1 N3 C3 -73.84(9) no
N2 Cu1 N3 C13 165.45(11) no
N3 Cu1 N2 C2 -45.38(8) no
N3 Cu1 N2 C5 73.20(9) no
N3 Cu1 N2 C6 -164.57(11) no
Cu1 N1 C8 C7 -2.1(3) no
Cu1 N1 C8 C9 177.56(11) no
Cu1 N1 C12 C11 -178.01(12) no
C8 N1 C12 C11 0.2(3) no
C12 N1 C8 C7 179.89(15) no
C12 N1 C8 C9 -0.4(3) no
Cu1 N2 C2 C1 37.04(16) no
Cu1 N2 C5 C4 -71.80(17) no
Cu1 N2 C6 C7 -56.10(17) no
C2 N2 C5 C4 42.8(2) no
C5 N2 C2 C1 -79.67(18) no
C2 N2 C6 C7 -172.94(14) no
C6 N2 C2 C1 159.74(14) no
C5 N2 C6 C7 65.5(2) no
C6 N2 C5 C4 163.07(15) no
Cu1 N3 C1 C2 -35.07(15) no
Cu1 N3 C3 C4 72.48(15) no
Cu1 N3 C13 C14 -172.76(10) no
C1 N3 C3 C4 -42.37(17) no
C3 N3 C1 C2 81.18(16) no
C1 N3 C13 C14 -55.92(19) no
C13 N3 C1 C2 -155.84(13) no
C3 N3 C13 C14 68.03(19) no
C13 N3 C3 C4 -165.79(13) no
N3 C1 C2 N2 -1.0(2) no
N3 C3 C4 C5 -50.8(3) no
C3 C4 C5 N2 50.0(3) no
N2 C6 C7 C8 77.22(19) no
C6 C7 C8 N1 -43.5(3) no
C6 C7 C8 C9 136.85(15) no
N1 C8 C9 C10 1.0(3) no
C7 C8 C9 C10 -179.28(15) no
C8 C9 C10 C11 -1.4(3) no
C9 C10 C11 C12 1.2(3) no
C10 C11 C12 N1 -0.6(3) no
N3 C13 C14 C15 177.57(14) no
C13 C14 C15 C16 -88.1(2) no
C13 C14 C15 C20 90.37(19) no
C14 C15 C16 C17 -179.95(15) no
C14 C15 C20 C19 -178.96(15) no
C16 C15 C20 C19 -0.5(3) no
C20 C15 C16 C17 1.6(3) no
C15 C16 C17 C18 -1.5(3) no
C16 C17 C18 C19 0.3(3) no
C17 C18 C19 C20 0.8(3) no
C18 C19 C20 C15 -0.7(3) no
